data_7243516
loop_
_publ_author_name
'Soleymani-Babadi, Susan'
'Beheshti, Azizolla'
'Bahrani-Pour, Maryam'
'Salahshournia, Behrang'
'Zafarian, Hamid-Reza'
'Trzybi\'nski, Damian'
'Mayer, Peter'
'Wozniak, Krzysztof'

_publ_section_title
;
 Involvement of various anions in tuning the structure of silver(i)
 coordination polymers based on a S-donor ligand: syntheses, crystal
 structure and uptake properties
;
_journal_issue 42
_journal_name_full CrystEngComm
_journal_page_first 7502
_journal_page_last 7516
_journal_paper_doi 10.1039/D1CE00172H
_journal_volume 23
_journal_year 2021
_chemical_formula_moiety 'C20 H28 Ag2 N8 S4, 2(B F4)'
_chemical_formula_sum 'C20 H28 Ag2 B2 F8 N8 S4'
_chemical_formula_weight 898.10
_space_group_crystal_system triclinic
_space_group_IT_number 2
_space_group_name_Hall '-P 1'
_space_group_name_H-M_alt 'P -1'
_atom_sites_solution_hydrogens geom
_atom_sites_solution_primary direct
_audit_creation_date 2017-08-23
_audit_creation_method
;
Olex2 1.2-ac21
(compiled 2015.09.16 svn.r134, GUI svn.r4998)
;
_audit_update_record
;
2019-07-25 deposited with the CCDC.	2021-08-30 downloaded from the CCDC.
;
_cell_angle_alpha 62.208(5)
_cell_angle_beta 86.974(4)
_cell_angle_gamma 67.181(4)
_cell_formula_units_Z 2
_cell_length_a 10.7972(5)
_cell_length_b 13.4960(6)
_cell_length_c 13.6852(7)
_cell_measurement_reflns_used 8693
_cell_measurement_temperature 100(2)
_cell_measurement_theta_max 28.5670
_cell_measurement_theta_min 2.0630
_cell_volume 1605.91(17)
_computing_cell_refinement 'CrysAlisPro 1.171.38.43c (Rigaku OD, 2015)'
_computing_data_collection 'CrysAlisPro 1.171.38.43c (Rigaku OD, 2015)'
_computing_data_reduction 'CrysAlisPro 1.171.38.43c (Rigaku OD, 2015)'
_computing_molecular_graphics 'Olex2 (Dolomanov et al., 2009)'
_computing_publication_material 'Olex2 (Dolomanov et al., 2009)'
_computing_structure_refinement 'ShelXL (Sheldrick, 2008)'
_computing_structure_solution 'ShelXT (Sheldrick, 2015)'
_diffrn_ambient_environment N~2~
_diffrn_ambient_temperature 100(2)
_diffrn_detector 'CCD plate'
_diffrn_detector_area_resol_mean 16.0026
_diffrn_detector_type Eos
_diffrn_measured_fraction_theta_full 1.000
_diffrn_measured_fraction_theta_max 1.000
_diffrn_measurement_device 'four-circle diffractometer'
_diffrn_measurement_device_type 'SuperNova, Single source at offset, Eos'
_diffrn_measurement_method '\w scans'
_diffrn_orient_matrix_type 'CrysAlisPro convention (1999,Acta A55,543-557)'
_diffrn_orient_matrix_UB_11 0.0355128000
_diffrn_orient_matrix_UB_12 0.0051254000
_diffrn_orient_matrix_UB_13 0.0383614000
_diffrn_orient_matrix_UB_21 -0.0380140000
_diffrn_orient_matrix_UB_22 0.0646126000
_diffrn_orient_matrix_UB_23 -0.0283024000
_diffrn_orient_matrix_UB_31 -0.0500171000
_diffrn_orient_matrix_UB_32 -0.0068081000
_diffrn_orient_matrix_UB_33 0.0353085000
_diffrn_radiation_monochromator mirror
_diffrn_radiation_probe x-ray
_diffrn_radiation_type MoK\a
_diffrn_radiation_wavelength 0.71073
_diffrn_reflns_av_R_equivalents 0.0396
_diffrn_reflns_av_unetI/netI 0.0457
_diffrn_reflns_Laue_measured_fraction_full 1.000
_diffrn_reflns_Laue_measured_fraction_max 1.000
_diffrn_reflns_limit_h_max 13
_diffrn_reflns_limit_h_min -13
_diffrn_reflns_limit_k_max 16
_diffrn_reflns_limit_k_min -16
_diffrn_reflns_limit_l_max 17
_diffrn_reflns_limit_l_min -17
_diffrn_reflns_number 21047
_diffrn_reflns_point_group_measured_fraction_full 1.000
_diffrn_reflns_point_group_measured_fraction_max 1.000
_diffrn_reflns_theta_full 25.242
_diffrn_reflns_theta_max 26.372
_diffrn_reflns_theta_min 1.703
_diffrn_source 'micro-focus sealed X-ray tube'
_diffrn_source_type 'SuperNova (Mo) X-ray Source'
_exptl_absorpt_coefficient_mu 1.554
_exptl_absorpt_correction_T_max 0.915
_exptl_absorpt_correction_T_min 0.773
_exptl_absorpt_correction_type analytical
_exptl_absorpt_process_details
;
CrysAlisPro 1.171.38.43c (Rigaku Oxford Diffraction, 2015)
Analytical numeric absorption correction using a multifaceted crystal
			model based on expressions derived by R.C. Clark & J.S. Reid.
(Clark, R. C. & Reid, J. S. (1995). Acta Cryst. A51, 887-897)
Empirical absorption correction using spherical harmonics,
 implemented in SCALE3 ABSPACK scaling algorithm.
;
_exptl_crystal_colour colourless
_exptl_crystal_density_diffrn 1.857
_exptl_crystal_description block
_exptl_crystal_F_000 888
_exptl_crystal_size_max 0.24
_exptl_crystal_size_mid 0.12
_exptl_crystal_size_min 0.07
_refine_diff_density_max 1.879
_refine_diff_density_min -0.893
_refine_diff_density_rms 0.274
_refine_ls_extinction_method none
_refine_ls_goodness_of_fit_ref 1.167
_refine_ls_hydrogen_treatment constr
_refine_ls_matrix_type full
_refine_ls_number_parameters 401
_refine_ls_number_reflns 6563
_refine_ls_number_restraints 6
_refine_ls_restrained_S_all 1.168
_refine_ls_R_factor_all 0.0538
_refine_ls_R_factor_gt 0.0413
_refine_ls_shift/su_max 0.001
_refine_ls_shift/su_mean 0.000
_refine_ls_structure_factor_coef Fsqd
_refine_ls_weighting_details 'w=1/[\s^2^(Fo^2^)+(0.0724P)^2^] where P=(Fo^2^+2Fc^2^)/3'
_refine_ls_weighting_scheme calc
_refine_ls_wR_factor_gt 0.1232
_refine_ls_wR_factor_ref 0.1317
_reflns_Friedel_coverage 0.000
_reflns_number_gt 5352
_reflns_number_total 6563
_reflns_threshold_expression 'I > 2\s(I)'
_cod_data_source_file d1ce00172h2.cif
_cod_data_source_block 2017_08_23_dt_bp58_n
_cod_depositor_comments 'Adding full bibliography for 7243516--7243520.cif.'
_cod_original_cell_volume 1605.92(16)
_cod_database_code 7243516
_shelx_space_group_comment
;
The symmetry employed for this shelxl refinement is uniquely defined
by the following loop, which should always be used as a source of
symmetry information in preference to the above space-group names.
They are only intended as comments.
;
_reflns_odcompleteness_completeness 99.95
_reflns_odcompleteness_iscentric 1
_reflns_odcompleteness_theta 26.32
_olex2_refinement_description
;
1. Fixed Uiso
 At 1.2 times of:
  All C(H) groups, All C(H,H) groups
 At 1.5 times of:
  All C(H,H,H) groups
2. Uiso/Uaniso restraints and constraints
Uanis(B2) \\sim Ueq: with sigma of 0.001 and sigma for terminal atoms of 0.002
3.a Secondary CH2 refined with riding coordinates:
 C5(H5A,H5B), C6(H6A,H6B), C15(H15A,H15B), C16(H16A,H16B)
3.b Aromatic/amide H refined with riding coordinates:
 C2(H2), C3(H3), C8(H8), C9(H9), C12(H12), C13(H13), C18(H18), C19(H19)
3.c Idealised Me refined as rotating group:
 C4(H4A,H4B,H4C), C10(H10A,H10B,H10C), C14(H14A,H14B,H14C), C20(H20A,H20B,H20C)
;
_shelx_shelxl_version_number 2014/7
_olex2_date_sample_data_collection 2017-08-23
_olex2_submission_special_instructions 'No special instructions were received'
_oxdiff_exptl_absorpt_empirical_details
;
Empirical correction (ABSPACK) includes:
- Absorption correction using spherical harmonics
- Frame scaling
;
_oxdiff_exptl_absorpt_empirical_full_max 1.192
_oxdiff_exptl_absorpt_empirical_full_min 0.834

loop_
_space_group_symop_operation_xyz
'x, y, z'
'-x, -y, -z'

loop_
_atom_site_label
_atom_site_type_symbol
_atom_site_fract_x
_atom_site_fract_y
_atom_site_fract_z
_atom_site_U_iso_or_equiv
_atom_site_adp_type
_atom_site_occupancy
_atom_site_site_symmetry_order
_atom_site_calc_flag
_atom_site_refinement_flags_posn
_atom_site_refinement_flags_adp
_atom_site_refinement_flags_occupancy
_atom_site_disorder_assembly
_atom_site_disorder_group
Ag1 Ag 0.33895(3) 0.48771(3) 0.48609(3) 0.01724(12) Uani 1 1 d . . . . .
Ag2 Ag -0.01258(3) 0.55999(3) 0.37683(3) 0.02291(13) Uani 1 1 d . . . . .
C1 C 0.6707(4) 0.3291(4) 0.4044(4) 0.0165(9) Uani 1 1 d . . . . .
C2 C 0.8315(5) 0.1798(5) 0.3824(4) 0.0222(11) Uani 1 1 d . . . . .
H2 H 0.8934 0.1390 0.3496 0.027 Uiso 1 1 calc R . . . .
C3 C 0.8111(4) 0.1304(4) 0.4898(4) 0.0199(10) Uani 1 1 d . . . . .
H3 H 0.8559 0.0489 0.5448 0.024 Uiso 1 1 calc R . . . .
C4 C 0.7367(5) 0.3920(5) 0.2141(4) 0.0256(11) Uani 1 1 d . . . . .
H4A H 0.7768 0.4448 0.2128 0.038 Uiso 1 1 calc GR . . . .
H4B H 0.6435 0.4405 0.1785 0.038 Uiso 1 1 calc GR . . . .
H4C H 0.7857 0.3494 0.1749 0.038 Uiso 1 1 calc GR . . . .
C5 C 0.6628(5) 0.2096(4) 0.6080(4) 0.0180(10) Uani 1 1 d . . . . .
H5A H 0.6084 0.2905 0.5994 0.022 Uiso 1 1 calc R . . . .
H5B H 0.7401 0.1701 0.6660 0.022 Uiso 1 1 calc R . . . .
C6 C 0.5779(4) 0.1349(4) 0.6447(4) 0.0158(9) Uani 1 1 d . . . . .
H6A H 0.5090 0.1653 0.5830 0.019 Uiso 1 1 calc R . . . .
H6B H 0.6353 0.0494 0.6680 0.019 Uiso 1 1 calc R . . . .
C7 C 0.3844(4) 0.2266(4) 0.7280(4) 0.0152(9) Uani 1 1 d . . . . .
C8 C 0.4906(5) 0.1393(5) 0.9006(4) 0.0256(11) Uani 1 1 d . . . . .
H8 H 0.5077 0.1201 0.9746 0.031 Uiso 1 1 calc R . . . .
C9 C 0.5796(5) 0.0922(4) 0.8446(4) 0.0226(11) Uani 1 1 d . . . . .
H9 H 0.6688 0.0340 0.8731 0.027 Uiso 1 1 calc R . . . .
C10 C 0.2464(5) 0.2898(5) 0.8567(4) 0.0287(12) Uani 1 1 d . . . . .
H10A H 0.2081 0.3735 0.7978 0.043 Uiso 1 1 calc GR . . . .
H10B H 0.2671 0.2872 0.9254 0.043 Uiso 1 1 calc GR . . . .
H10C H 0.1821 0.2543 0.8652 0.043 Uiso 1 1 calc GR . . . .
C11 C 0.1117(4) 0.2419(4) 0.4679(4) 0.0168(10) Uani 1 1 d . . . . .
C12 C 0.2854(5) 0.0566(4) 0.5519(4) 0.0197(10) Uani 1 1 d . . . . .
H12 H 0.3401 -0.0232 0.6058 0.024 Uiso 1 1 calc R . . . .
C13 C 0.3113(4) 0.1199(4) 0.4501(4) 0.0173(10) Uani 1 1 d . . . . .
H13 H 0.3879 0.0916 0.4200 0.021 Uiso 1 1 calc R . . . .
C14 C 0.0977(5) 0.1001(4) 0.6632(4) 0.0202(10) Uani 1 1 d . . . . .
H14A H 0.1473 0.0145 0.7152 0.030 Uiso 1 1 calc GR . . . .
H14B H 0.0052 0.1158 0.6443 0.030 Uiso 1 1 calc GR . . . .
H14C H 0.0994 0.1484 0.6966 0.030 Uiso 1 1 calc GR . . . .
C15 C 0.2010(5) 0.3353(4) 0.2878(4) 0.0168(9) Uani 1 1 d . . . . .
H15A H 0.1120 0.4033 0.2625 0.020 Uiso 1 1 calc R . . . .
H15B H 0.2198 0.3067 0.2332 0.020 Uiso 1 1 calc R . . . .
C16 C 0.3093(5) 0.3771(4) 0.3000(4) 0.0156(9) Uani 1 1 d . . . . .
H16A H 0.3042 0.3841 0.3677 0.019 Uiso 1 1 calc R . . . .
H16B H 0.3985 0.3152 0.3079 0.019 Uiso 1 1 calc R . . . .
C17 C 0.2311(4) 0.6057(4) 0.2018(4) 0.0155(9) Uani 1 1 d . . . . .
C18 C 0.3075(5) 0.6307(5) 0.0417(4) 0.0207(10) Uani 1 1 d . . . . .
H18 H 0.3276 0.6679 -0.0300 0.025 Uiso 1 1 calc R . . . .
C19 C 0.3393(4) 0.5100(4) 0.1057(4) 0.0185(10) Uani 1 1 d . . . . .
H19 H 0.3837 0.4489 0.0863 0.022 Uiso 1 1 calc R . . . .
C20 C 0.1829(5) 0.8217(5) 0.0595(4) 0.0244(11) Uani 1 1 d . . . . .
H20A H 0.2244 0.8595 -0.0030 0.037 Uiso 1 1 calc GR . . . .
H20B H 0.1999 0.8369 0.1182 0.037 Uiso 1 1 calc GR . . . .
H20C H 0.0865 0.8557 0.0364 0.037 Uiso 1 1 calc GR . . . .
N1 N 0.7427(4) 0.3026(4) 0.3305(3) 0.0174(8) Uani 1 1 d . . . . .
N2 N 0.7120(4) 0.2228(3) 0.5029(3) 0.0153(8) Uani 1 1 d . . . . .
N3 N 0.3707(4) 0.2203(4) 0.8290(3) 0.0173(8) Uani 1 1 d . . . . .
N4 N 0.5137(4) 0.1464(3) 0.7374(3) 0.0158(8) Uani 1 1 d . . . . .
N5 N 0.1609(4) 0.1332(3) 0.5614(3) 0.0159(8) Uani 1 1 d . . . . .
N6 N 0.2034(4) 0.2358(3) 0.3966(3) 0.0145(8) Uani 1 1 d . . . . .
N7 N 0.2401(4) 0.6898(4) 0.1000(3) 0.0191(9) Uani 1 1 d . . . . .
N8 N 0.2938(4) 0.4942(3) 0.2054(3) 0.0147(8) Uani 1 1 d . . . . .
S1 S 0.55467(11) 0.47353(11) 0.37551(9) 0.0165(2) Uani 1 1 d . . . . .
S2 S 0.26526(11) 0.31417(11) 0.60872(9) 0.0152(2) Uani 1 1 d . . . . .
S3 S -0.03990(11) 0.36398(11) 0.44443(10) 0.0172(3) Uani 1 1 d . . . . .
S4 S 0.16158(11) 0.64025(11) 0.30439(9) 0.0160(2) Uani 1 1 d . . . . .
B1 B 0.5223(6) 0.1734(5) 0.1631(5) 0.0213(12) Uani 1 1 d . . . . .
F1 F 0.5924(3) 0.2157(3) 0.2068(3) 0.0361(8) Uani 1 1 d . . . . .
F2 F 0.4396(3) 0.2696(3) 0.0652(2) 0.0333(7) Uani 1 1 d . . . . .
F3 F 0.4459(3) 0.1260(3) 0.2419(3) 0.0366(8) Uani 1 1 d . . . . .
F4 F 0.6135(3) 0.0799(3) 0.1449(3) 0.0377(8) Uani 1 1 d . . . . .
B2 B -0.0640(6) 0.8669(6) -0.1602(5) 0.0250(13) Uani 1 1 d . U . . .
F5 F 0.0767(3) 0.8246(3) -0.1531(3) 0.0453(9) Uani 1 1 d . . . . .
F6 F -0.1020(4) 0.9914(4) -0.1768(4) 0.0618(11) Uani 1 1 d . . . . .
F7 F -0.1160(6) 0.8149(5) -0.0793(4) 0.1049(19) Uani 1 1 d . . . . .
F8 F -0.1171(3) 0.8941(4) -0.2655(3) 0.0588(11) Uani 1 1 d . . . . .

loop_
_atom_site_aniso_label
_atom_site_aniso_U_11
_atom_site_aniso_U_22
_atom_site_aniso_U_33
_atom_site_aniso_U_23
_atom_site_aniso_U_13
_atom_site_aniso_U_12
Ag1 0.0185(2) 0.0200(2) 0.0157(2) -0.00908(16) 0.00237(14) -0.00963(16)
Ag2 0.0176(2) 0.0250(2) 0.0238(2) -0.00946(18) 0.00665(16) -0.01004(17)
C1 0.015(2) 0.024(3) 0.017(2) -0.014(2) 0.0020(18) -0.011(2)
C2 0.023(3) 0.029(3) 0.026(3) -0.020(2) 0.010(2) -0.013(2)
C3 0.015(2) 0.019(2) 0.030(3) -0.015(2) 0.003(2) -0.006(2)
C4 0.033(3) 0.031(3) 0.018(3) -0.016(2) 0.012(2) -0.014(2)
C5 0.025(3) 0.021(2) 0.015(2) -0.010(2) 0.0067(19) -0.014(2)
C6 0.014(2) 0.019(2) 0.017(2) -0.012(2) 0.0042(18) -0.0051(19)
C7 0.014(2) 0.018(2) 0.017(2) -0.0082(19) 0.0045(18) -0.0091(19)
C8 0.019(3) 0.036(3) 0.018(2) -0.010(2) 0.000(2) -0.010(2)
C9 0.019(3) 0.022(3) 0.019(3) -0.007(2) 0.000(2) -0.004(2)
C10 0.028(3) 0.044(3) 0.022(3) -0.022(3) 0.010(2) -0.015(3)
C11 0.015(2) 0.023(2) 0.022(2) -0.015(2) 0.0020(19) -0.012(2)
C12 0.022(3) 0.019(2) 0.021(3) -0.011(2) 0.003(2) -0.009(2)
C13 0.013(2) 0.018(2) 0.021(2) -0.012(2) 0.0033(18) -0.0042(19)
C14 0.023(3) 0.021(3) 0.015(2) -0.006(2) 0.0035(19) -0.011(2)
C15 0.018(2) 0.019(2) 0.012(2) -0.0063(19) 0.0032(18) -0.009(2)
C16 0.017(2) 0.016(2) 0.015(2) -0.0063(19) 0.0020(18) -0.0085(19)
C17 0.012(2) 0.017(2) 0.018(2) -0.009(2) 0.0002(18) -0.0064(19)
C18 0.025(3) 0.032(3) 0.012(2) -0.012(2) 0.0073(19) -0.017(2)
C19 0.017(2) 0.026(3) 0.015(2) -0.013(2) 0.0063(18) -0.009(2)
C20 0.030(3) 0.023(3) 0.016(2) -0.005(2) 0.005(2) -0.013(2)
N1 0.020(2) 0.020(2) 0.019(2) -0.0133(18) 0.0068(16) -0.0106(17)
N2 0.0161(19) 0.016(2) 0.016(2) -0.0095(17) 0.0032(15) -0.0069(16)
N3 0.018(2) 0.022(2) 0.0114(19) -0.0059(16) 0.0048(15) -0.0098(17)
N4 0.0118(19) 0.016(2) 0.019(2) -0.0079(17) 0.0039(15) -0.0062(16)
N5 0.017(2) 0.018(2) 0.017(2) -0.0090(17) 0.0053(15) -0.0104(17)
N6 0.0141(19) 0.0134(19) 0.0158(19) -0.0068(16) 0.0031(15) -0.0059(16)
N7 0.021(2) 0.021(2) 0.017(2) -0.0098(18) 0.0055(16) -0.0107(18)
N8 0.0167(19) 0.017(2) 0.0130(19) -0.0092(16) 0.0038(15) -0.0076(16)
S1 0.0156(6) 0.0208(6) 0.0166(6) -0.0113(5) 0.0031(4) -0.0080(5)
S2 0.0130(5) 0.0200(6) 0.0145(6) -0.0088(5) 0.0021(4) -0.0081(5)
S3 0.0115(5) 0.0205(6) 0.0201(6) -0.0103(5) 0.0027(4) -0.0066(5)
S4 0.0154(6) 0.0197(6) 0.0146(6) -0.0096(5) 0.0029(4) -0.0072(5)
B1 0.026(3) 0.024(3) 0.020(3) -0.013(2) 0.011(2) -0.014(2)
F1 0.0467(19) 0.0365(18) 0.0287(17) -0.0112(15) -0.0034(14) -0.0251(16)
F2 0.0378(18) 0.0282(17) 0.0259(17) -0.0095(14) -0.0078(13) -0.0090(14)
F3 0.0411(19) 0.043(2) 0.0346(18) -0.0198(16) 0.0237(15) -0.0266(16)
F4 0.0352(18) 0.043(2) 0.0316(18) -0.0256(16) 0.0038(14) -0.0039(15)
B2 0.0232(15) 0.0267(15) 0.0247(15) -0.0141(10) 0.0057(9) -0.0082(10)
F5 0.0279(18) 0.055(2) 0.041(2) -0.0316(18) -0.0031(15) 0.0057(16)
F6 0.043(2) 0.050(2) 0.093(3) -0.043(2) 0.014(2) -0.0089(19)
F7 0.149(5) 0.090(4) 0.079(4) -0.034(3) 0.076(4) -0.069(4)
F8 0.033(2) 0.083(3) 0.046(2) -0.029(2) -0.0011(17) -0.013(2)

loop_
_atom_type_symbol
_atom_type_description
_atom_type_scat_dispersion_real
_atom_type_scat_dispersion_imag
_atom_type_scat_source
C C 0.0033 0.0016 'International Tables Vol C Tables 4.2.6.8 and 6.1.1.4'
H H 0.0000 0.0000 'International Tables Vol C Tables 4.2.6.8 and 6.1.1.4'
Ag Ag -0.8971 1.1015 'International Tables Vol C Tables 4.2.6.8 and 6.1.1.4'
B B 0.0013 0.0007 'International Tables Vol C Tables 4.2.6.8 and 6.1.1.4'
F F 0.0171 0.0103 'International Tables Vol C Tables 4.2.6.8 and 6.1.1.4'
N N 0.0061 0.0033 'International Tables Vol C Tables 4.2.6.8 and 6.1.1.4'
S S 0.1246 0.1234 'International Tables Vol C Tables 4.2.6.8 and 6.1.1.4'

loop_
_geom_angle_atom_site_label_1
_geom_angle_atom_site_label_2
_geom_angle_atom_site_label_3
_geom_angle
_geom_angle_site_symmetry_1
_geom_angle_site_symmetry_3
_geom_angle_publ_flag
S1 Ag1 S1 92.45(3) 2_666 . ?
S2 Ag1 S1 105.63(4) . 2_666 ?
S2 Ag1 S1 127.61(4) . . ?
S2 Ag1 S4 108.41(4) . . ?
S4 Ag1 S1 130.85(4) . 2_666 ?
S4 Ag1 S1 93.86(4) . . ?
S2 Ag2 Ag2 81.89(3) 2_566 2_566 ?
S3 Ag2 Ag2 71.56(3) . 2_566 ?
S3 Ag2 S2 94.75(4) . 2_566 ?
S4 Ag2 Ag2 113.30(3) . 2_566 ?
S4 Ag2 S2 126.83(4) . 2_566 ?
S4 Ag2 S3 138.28(4) . . ?
N1 C1 N2 106.5(4) . . ?
N1 C1 S1 124.7(4) . . ?
N2 C1 S1 128.8(3) . . ?
C3 C2 H2 126.6 . . ?
C3 C2 N1 106.8(4) . . ?
N1 C2 H2 126.6 . . ?
C2 C3 H3 126.3 . . ?
C2 C3 N2 107.4(4) . . ?
N2 C3 H3 126.3 . . ?
H4A C4 H4B 109.5 . . ?
H4A C4 H4C 109.5 . . ?
H4B C4 H4C 109.5 . . ?
N1 C4 H4A 109.5 . . ?
N1 C4 H4B 109.5 . . ?
N1 C4 H4C 109.5 . . ?
H5A C5 H5B 107.8 . . ?
C6 C5 H5A 109.0 . . ?
C6 C5 H5B 109.0 . . ?
N2 C5 H5A 109.0 . . ?
N2 C5 H5B 109.0 . . ?
N2 C5 C6 112.7(4) . . ?
C5 C6 H6A 110.1 . . ?
C5 C6 H6B 110.1 . . ?
H6A C6 H6B 108.4 . . ?
N4 C6 C5 108.2(3) . . ?
N4 C6 H6A 110.1 . . ?
N4 C6 H6B 110.1 . . ?
N3 C7 N4 106.5(4) . . ?
N3 C7 S2 128.5(3) . . ?
N4 C7 S2 124.9(3) . . ?
C9 C8 H8 126.2 . . ?
C9 C8 N3 107.7(4) . . ?
N3 C8 H8 126.2 . . ?
C8 C9 H9 126.4 . . ?
C8 C9 N4 107.3(4) . . ?
N4 C9 H9 126.4 . . ?
H10A C10 H10B 109.5 . . ?
H10A C10 H10C 109.5 . . ?
H10B C10 H10C 109.5 . . ?
N3 C10 H10A 109.5 . . ?
N3 C10 H10B 109.5 . . ?
N3 C10 H10C 109.5 . . ?
N5 C11 N6 106.7(4) . . ?
N5 C11 S3 125.7(4) . . ?
N6 C11 S3 127.6(4) . . ?
C13 C12 H12 126.7 . . ?
C13 C12 N5 106.5(4) . . ?
N5 C12 H12 126.7 . . ?
C12 C13 H13 125.9 . . ?
C12 C13 N6 108.2(4) . . ?
N6 C13 H13 125.9 . . ?
H14A C14 H14B 109.5 . . ?
H14A C14 H14C 109.5 . . ?
H14B C14 H14C 109.5 . . ?
N5 C14 H14A 109.5 . . ?
N5 C14 H14B 109.5 . . ?
N5 C14 H14C 109.5 . . ?
H15A C15 H15B 108.4 . . ?
C16 C15 H15A 110.0 . . ?
C16 C15 H15B 110.0 . . ?
N6 C15 H15A 110.0 . . ?
N6 C15 H15B 110.0 . . ?
N6 C15 C16 108.3(4) . . ?
C15 C16 H16A 109.0 . . ?
C15 C16 H16B 109.0 . . ?
H16A C16 H16B 107.8 . . ?
N8 C16 C15 112.8(4) . . ?
N8 C16 H16A 109.0 . . ?
N8 C16 H16B 109.0 . . ?
N7 C17 N8 106.1(4) . . ?
N7 C17 S4 124.1(3) . . ?
N8 C17 S4 129.7(4) . . ?
C19 C18 H18 125.8 . . ?
C19 C18 N7 108.4(4) . . ?
N7 C18 H18 125.8 . . ?
C18 C19 H19 126.6 . . ?
C18 C19 N8 106.9(4) . . ?
N8 C19 H19 126.6 . . ?
H20A C20 H20B 109.5 . . ?
H20A C20 H20C 109.5 . . ?
H20B C20 H20C 109.5 . . ?
N7 C20 H20A 109.5 . . ?
N7 C20 H20B 109.5 . . ?
N7 C20 H20C 109.5 . . ?
C1 N1 C2 109.8(4) . . ?
C1 N1 C4 125.3(4) . . ?
C2 N1 C4 124.7(4) . . ?
C1 N2 C3 109.5(4) . . ?
C1 N2 C5 125.3(4) . . ?
C3 N2 C5 125.2(4) . . ?
C7 N3 C8 109.6(4) . . ?
C7 N3 C10 124.8(4) . . ?
C8 N3 C10 125.6(4) . . ?
C7 N4 C6 125.0(4) . . ?
C7 N4 C9 108.9(4) . . ?
C9 N4 C6 125.4(4) . . ?
C11 N5 C12 110.4(4) . . ?
C11 N5 C14 125.6(4) . . ?
C12 N5 C14 123.9(4) . . ?
C11 N6 C13 108.1(4) . . ?
C11 N6 C15 127.3(4) . . ?
C13 N6 C15 124.2(4) . . ?
C17 N7 C18 109.0(4) . . ?
C17 N7 C20 124.6(4) . . ?
C18 N7 C20 126.4(4) . . ?
C17 N8 C16 125.1(4) . . ?
C17 N8 C19 109.6(4) . . ?
C19 N8 C16 125.3(4) . . ?
Ag1 S1 Ag1 87.56(3) 2_666 . ?
C1 S1 Ag1 101.85(15) . 2_666 ?
C1 S1 Ag1 117.19(16) . . ?
Ag1 S2 Ag2 101.38(4) . 2_566 ?
C7 S2 Ag1 103.33(15) . . ?
C7 S2 Ag2 117.91(15) . 2_566 ?
C11 S3 Ag2 112.55(16) . . ?
Ag2 S4 Ag1 95.05(4) . . ?
C17 S4 Ag1 106.51(15) . . ?
C17 S4 Ag2 112.13(15) . . ?
F2 B1 F1 109.1(4) . . ?
F2 B1 F3 110.7(4) . . ?
F2 B1 F4 110.6(4) . . ?
F3 B1 F1 107.7(4) . . ?
F3 B1 F4 108.4(4) . . ?
F4 B1 F1 110.3(4) . . ?
F5 B2 F6 101.4(4) . . ?
F5 B2 F8 107.8(4) . . ?
F7 B2 F5 120.3(6) . . ?
F7 B2 F6 106.8(5) . . ?
F7 B2 F8 116.7(6) . . ?
F8 B2 F6 100.7(5) . . ?

loop_
_geom_bond_atom_site_label_1
_geom_bond_atom_site_label_2
_geom_bond_distance
_geom_bond_site_symmetry_2
_geom_bond_publ_flag
Ag1 S1 2.6077(11) 2_666 ?
Ag1 S1 2.7026(11) . ?
Ag1 S2 2.5640(12) . ?
Ag1 S4 2.5999(12) . ?
Ag2 Ag2 2.9539(8) 2_566 ?
Ag2 S2 2.6512(11) 2_566 ?
Ag2 S3 2.4969(12) . ?
Ag2 S4 2.4645(12) . ?
C1 N1 1.340(6) . ?
C1 N2 1.355(6) . ?
C1 S1 1.722(5) . ?
C2 H2 0.9300 . ?
C2 C3 1.349(7) . ?
C2 N1 1.383(6) . ?
C3 H3 0.9300 . ?
C3 N2 1.374(6) . ?
C4 H4A 0.9600 . ?
C4 H4B 0.9600 . ?
C4 H4C 0.9600 . ?
C4 N1 1.468(6) . ?
C5 H5A 0.9700 . ?
C5 H5B 0.9700 . ?
C5 C6 1.518(6) . ?
C5 N2 1.462(5) . ?
C6 H6A 0.9700 . ?
C6 H6B 0.9700 . ?
C6 N4 1.457(5) . ?
C7 N3 1.348(6) . ?
C7 N4 1.362(6) . ?
C7 S2 1.721(5) . ?
C8 H8 0.9300 . ?
C8 C9 1.347(7) . ?
C8 N3 1.367(6) . ?
C9 H9 0.9300 . ?
C9 N4 1.378(6) . ?
C10 H10A 0.9600 . ?
C10 H10B 0.9600 . ?
C10 H10C 0.9600 . ?
C10 N3 1.458(6) . ?
C11 N5 1.338(6) . ?
C11 N6 1.360(6) . ?
C11 S3 1.722(5) . ?
C12 H12 0.9300 . ?
C12 C13 1.335(7) . ?
C12 N5 1.386(6) . ?
C13 H13 0.9300 . ?
C13 N6 1.396(6) . ?
C14 H14A 0.9600 . ?
C14 H14B 0.9600 . ?
C14 H14C 0.9600 . ?
C14 N5 1.471(6) . ?
C15 H15A 0.9700 . ?
C15 H15B 0.9700 . ?
C15 C16 1.528(6) . ?
C15 N6 1.460(6) . ?
C16 H16A 0.9700 . ?
C16 H16B 0.9700 . ?
C16 N8 1.453(6) . ?
C17 N7 1.355(6) . ?
C17 N8 1.368(6) . ?
C17 S4 1.725(4) . ?
C18 H18 0.9300 . ?
C18 C19 1.343(7) . ?
C18 N7 1.373(6) . ?
C19 H19 0.9300 . ?
C19 N8 1.373(6) . ?
C20 H20A 0.9600 . ?
C20 H20B 0.9600 . ?
C20 H20C 0.9600 . ?
C20 N7 1.457(6) . ?
S1 Ag1 2.6077(11) 2_666 ?
S2 Ag2 2.6512(11) 2_566 ?
B1 F1 1.399(6) . ?
B1 F2 1.373(6) . ?
B1 F3 1.387(6) . ?
B1 F4 1.388(6) . ?
B2 F5 1.391(6) . ?
B2 F6 1.471(7) . ?
B2 F7 1.245(7) . ?
B2 F8 1.402(7) . ?

loop_
_geom_torsion_atom_site_label_1
_geom_torsion_atom_site_label_2
_geom_torsion_atom_site_label_3
_geom_torsion_atom_site_label_4
_geom_torsion
_geom_torsion_site_symmetry_1
_geom_torsion_site_symmetry_2
_geom_torsion_site_symmetry_3
_geom_torsion_site_symmetry_4
_geom_torsion_publ_flag
C2 C3 N2 C1 0.1(5) . . . . ?
C2 C3 N2 C5 -177.6(4) . . . . ?
C3 C2 N1 C1 1.0(5) . . . . ?
C3 C2 N1 C4 176.5(4) . . . . ?
C5 C6 N4 C7 97.0(5) . . . . ?
C5 C6 N4 C9 -72.4(5) . . . . ?
C6 C5 N2 C1 111.4(5) . . . . ?
C6 C5 N2 C3 -71.2(5) . . . . ?
C8 C9 N4 C6 170.9(4) . . . . ?
C8 C9 N4 C7 0.0(5) . . . . ?
C9 C8 N3 C7 -1.4(6) . . . . ?
C9 C8 N3 C10 178.7(5) . . . . ?
C12 C13 N6 C11 0.2(5) . . . . ?
C12 C13 N6 C15 174.0(4) . . . . ?
C13 C12 N5 C11 -0.6(5) . . . . ?
C13 C12 N5 C14 -177.3(4) . . . . ?
C15 C16 N8 C17 97.8(5) . . . . ?
C15 C16 N8 C19 -82.0(5) . . . . ?
C16 C15 N6 C11 105.4(5) . . . . ?
C16 C15 N6 C13 -67.2(5) . . . . ?
C18 C19 N8 C16 -178.9(4) . . . . ?
C18 C19 N8 C17 1.3(5) . . . . ?
C19 C18 N7 C17 0.8(5) . . . . ?
C19 C18 N7 C20 -177.4(4) . . . . ?
N1 C1 N2 C3 0.6(5) . . . . ?
N1 C1 N2 C5 178.2(4) . . . . ?
N1 C1 S1 Ag1 -118.7(4) . . . 2_666 ?
N1 C1 S1 Ag1 147.9(3) . . . . ?
N1 C2 C3 N2 -0.7(5) . . . . ?
N2 C1 N1 C2 -1.0(5) . . . . ?
N2 C1 N1 C4 -176.4(4) . . . . ?
N2 C1 S1 Ag1 58.5(4) . . . 2_666 ?
N2 C1 S1 Ag1 -34.9(5) . . . . ?
N2 C5 C6 N4 -169.6(4) . . . . ?
N3 C7 N4 C6 -171.8(4) . . . . ?
N3 C7 N4 C9 -0.9(5) . . . . ?
N3 C7 S2 Ag1 104.4(4) . . . . ?
N3 C7 S2 Ag2 -6.4(5) . . . 2_566 ?
N3 C8 C9 N4 0.8(6) . . . . ?
N4 C7 N3 C8 1.4(5) . . . . ?
N4 C7 N3 C10 -178.7(4) . . . . ?
N4 C7 S2 Ag1 -77.1(4) . . . . ?
N4 C7 S2 Ag2 172.1(3) . . . 2_566 ?
N5 C11 N6 C13 -0.5(5) . . . . ?
N5 C11 N6 C15 -174.1(4) . . . . ?
N5 C11 S3 Ag2 129.1(4) . . . . ?
N5 C12 C13 N6 0.3(5) . . . . ?
N6 C11 N5 C12 0.7(5) . . . . ?
N6 C11 N5 C14 177.4(4) . . . . ?
N6 C11 S3 Ag2 -51.5(4) . . . . ?
N6 C15 C16 N8 -165.7(3) . . . . ?
N7 C17 N8 C16 179.4(4) . . . . ?
N7 C17 N8 C19 -0.8(5) . . . . ?
N7 C17 S4 Ag1 -129.1(4) . . . . ?
N7 C17 S4 Ag2 128.2(3) . . . . ?
N7 C18 C19 N8 -1.2(5) . . . . ?
N8 C17 N7 C18 0.0(5) . . . . ?
N8 C17 N7 C20 178.2(4) . . . . ?
N8 C17 S4 Ag1 46.6(4) . . . . ?
N8 C17 S4 Ag2 -56.1(4) . . . . ?
S1 C1 N1 C2 176.7(3) . . . . ?
S1 C1 N1 C4 1.3(6) . . . . ?
S1 C1 N2 C3 -177.0(3) . . . . ?
S1 C1 N2 C5 0.7(7) . . . . ?
S2 C7 N3 C8 -179.9(4) . . . . ?
S2 C7 N3 C10 0.1(7) . . . . ?
S2 C7 N4 C6 9.4(6) . . . . ?
S2 C7 N4 C9 -179.6(4) . . . . ?
S3 C11 N5 C12 -179.8(3) . . . . ?
S3 C11 N5 C14 -3.1(6) . . . . ?
S3 C11 N6 C13 180.0(3) . . . . ?
S3 C11 N6 C15 6.4(7) . . . . ?
S4 C17 N7 C18 176.5(3) . . . . ?
S4 C17 N7 C20 -5.3(6) . . . . ?
S4 C17 N8 C16 3.1(7) . . . . ?
S4 C17 N8 C19 -177.1(3) . . . . ?

loop_
_smtbx_masks_void_nr
_smtbx_masks_void_average_x
_smtbx_masks_void_average_y
_smtbx_masks_void_average_z
_smtbx_masks_void_volume
_smtbx_masks_void_count_electrons
_smtbx_masks_void_content
1 0.138 0.079 0.900 11.7 1.9 ?
2 0.000 0.500 0.000 75.0 34.6 ?
3 -0.138 0.921 0.100 11.7 1.9 ?
